data_4332879
loop_
_publ_author_name
'Hu, Chuanjiang'
'Noll, Bruce C.'
'Schulz, Charles E.'
'Scheidt, W. Robert'

_publ_section_title
;
 Low-Spin Bis(2-methylimidazole)(octaethylporphyrinato)iron(III) Chloride
 (perp-[Fe(OEP)(2-MeHIm)2]Cl):&#x00A0; A Consequence of Hydrogen Bonding?
;
_journal_issue 24
_journal_name_full 'Inorganic Chemistry'
_journal_page_first 9721
_journal_page_last 9728
_journal_paper_doi 10.1021/ic061014u
_journal_volume 45
_journal_year 2006
_chemical_formula_moiety 'C44 H56 Fe N8, 3(C H Cl3), Cl'
_chemical_formula_sum 'C47 H59 Cl10 Fe N8'
_chemical_formula_weight 1146.37
_chemical_melting_point ?
_chemical_name_common Fe(OEP)(2-MeHIm)2
_chemical_name_systematic
; 
 ? 
;
_space_group_IT_number 14
_symmetry_cell_setting monoclinic
_symmetry_space_group_name_Hall '-P 2ybc'
_symmetry_space_group_name_H-M 'P 1 21/c 1'
_atom_sites_solution_hydrogens geom
_atom_sites_solution_primary direct
_atom_sites_solution_secondary difmap
_audit_creation_method SHELXL-97
_cell_angle_alpha 90.00
_cell_angle_beta 109.67(3)
_cell_angle_gamma 90.00
_cell_formula_units_Z 4
_cell_length_a 14.066(3)
_cell_length_b 20.883(4)
_cell_length_c 19.245(4)
_cell_measurement_reflns_used 8310
_cell_measurement_temperature 100(2)
_cell_measurement_theta_max 28.1538
_cell_measurement_theta_min 2.2563
_cell_volume 5323(2)
_computing_cell_refinement 'BRUKER APEX2'
_computing_data_collection 'BRUKER APEX2'
_computing_data_reduction 'BRUKER SAINT/XPREP'
_computing_molecular_graphics ORTEP3
_computing_publication_material 'BRUKER SHELXTL'
_computing_structure_refinement 'SHELXL-97 (Sheldrick, 1997)'
_computing_structure_solution 'SHELXS-97 (Sheldrick, 1990)'
_diffrn_ambient_temperature 100(2)
_diffrn_detector_area_resol_mean 8.33
_diffrn_measured_fraction_theta_full .999
_diffrn_measured_fraction_theta_max .999
_diffrn_measurement_device_type 'Bruker SMART APEX CCD diffractometer'
_diffrn_measurement_method '\f and \w scans'
_diffrn_radiation_monochromator graphite
_diffrn_radiation_source 'fine-focus sealed tube'
_diffrn_radiation_type MoK\a
_diffrn_radiation_wavelength 0.71073
_diffrn_reflns_av_R_equivalents 0.0352
_diffrn_reflns_av_sigmaI/netI 0.0298
_diffrn_reflns_limit_h_max 18
_diffrn_reflns_limit_h_min -18
_diffrn_reflns_limit_k_max 27
_diffrn_reflns_limit_k_min -27
_diffrn_reflns_limit_l_max 25
_diffrn_reflns_limit_l_min -25
_diffrn_reflns_number 86704
_diffrn_reflns_theta_full 28.28
_diffrn_reflns_theta_max 28.28
_diffrn_reflns_theta_min 1.49
_exptl_absorpt_coefficient_mu 0.827
_exptl_absorpt_correction_T_max 0.9102
_exptl_absorpt_correction_T_min 0.7027
_exptl_absorpt_correction_type multi-scan
_exptl_absorpt_process_details 'Blessing, R. H. (1995) Acta Cryst. A51, 33-38.'
_exptl_crystal_colour red
_exptl_crystal_density_diffrn 1.430
_exptl_crystal_density_method 'not measured'
_exptl_crystal_description Block
_exptl_crystal_F_000 2372
_exptl_crystal_size_max 0.46
_exptl_crystal_size_mid 0.20
_exptl_crystal_size_min 0.12
_refine_diff_density_max .426
_refine_diff_density_min -.409
_refine_diff_density_rms .062
_refine_ls_extinction_method none
_refine_ls_goodness_of_fit_ref 1.023
_refine_ls_hydrogen_treatment constr
_refine_ls_matrix_type full
_refine_ls_number_parameters 693
_refine_ls_number_reflns 13213
_refine_ls_number_restraints 103
_refine_ls_restrained_S_all 1.024
_refine_ls_R_factor_all 0.0461
_refine_ls_R_factor_gt 0.0341
_refine_ls_shift/su_max 0.011
_refine_ls_shift/su_mean 0.001
_refine_ls_structure_factor_coef Fsqd
_refine_ls_weighting_details 'calc w=1/[\s^2^(Fo^2^)+(0.0491P)^2^+3.0041P] where P=(Fo^2^+2Fc^2^)/3'
_refine_ls_weighting_scheme calc
_refine_ls_wR_factor_gt 0.0916
_refine_ls_wR_factor_ref 0.0962
_reflns_number_gt 10576
_reflns_number_total 13213
_reflns_threshold_expression >2sigma(I)
_cod_data_source_file ic061014usup1.cif
_cod_data_source_block final
_cod_depositor_comments
;
The following automatic conversions were performed:

'_chemical_melting_point' value 'not measured' was changed to '?' -
the value is undefined or not given.

'_symmetry_cell_setting' value
'Monoclinic' changed to 'monoclinic' according to
/home/saulius/struct/CIF-dictionaries/cif_core.dic dictionary named
'cif_core.dic' version 2.4.2 from 2011-04-26.

Automatic conversion script
Id: cif_fix_values 1891 2012-01-12 08:04:46Z andrius 
;
_cod_original_cell_volume 5323.1(18)
_cod_original_sg_symbol_H-M P2(1)/c
_cod_database_code 4332879

loop_
_symmetry_equiv_pos_as_xyz
'x, y, z'
'-x, y+1/2, -z+1/2'
'-x, -y, -z'
'x, -y-1/2, z-1/2'

loop_
_atom_site_label
_atom_site_type_symbol
_atom_site_fract_x
_atom_site_fract_y
_atom_site_fract_z
_atom_site_U_iso_or_equiv
_atom_site_adp_type
_atom_site_occupancy
_atom_site_symmetry_multiplicity
_atom_site_calc_flag
_atom_site_refinement_flags
_atom_site_disorder_assembly
_atom_site_disorder_group
Fe1 Fe 0.189580(16) 0.685572(11) 0.025687(12) 0.01289(6) Uani 1 1 d . . .
N1 N 0.12853(10) 0.65395(6) 0.09777(7) 0.0145(3) Uani 1 1 d . . .
N2 N 0.21438(10) 0.59649(6) 0.00158(7) 0.0146(3) Uani 1 1 d . . .
N3 N 0.24783(10) 0.71772(6) -0.04727(7) 0.0156(3) Uani 1 1 d . . .
N4 N 0.16386(10) 0.77443(6) 0.04942(7) 0.0153(3) Uani 1 1 d . . .
C(A1 C 0.10591(11) 0.68922(8) 0.15063(9) 0.0154(3) Uani 1 1 d . . .
C(A2 C 0.09897(11) 0.59218(8) 0.10511(9) 0.0151(3) Uani 1 1 d . . .
C(A3 C 0.17438(12) 0.54173(8) 0.02017(9) 0.0159(3) Uani 1 1 d . . .
C(A4 C 0.27181(12) 0.57684(8) -0.04011(9) 0.0168(3) Uani 1 1 d . . .
C(A5 C 0.30346(11) 0.68358(8) -0.08150(9) 0.0164(3) Uani 1 1 d . . .
C(A6 C 0.23756(12) 0.77818(8) -0.07681(9) 0.0171(3) Uani 1 1 d . . .
C(A7 C 0.16193(12) 0.82775(8) 0.00726(9) 0.0162(3) Uani 1 1 d . . .
C(A8 C 0.13938(12) 0.79531(8) 0.10920(9) 0.0166(3) Uani 1 1 d . . .
C(B1 C 0.05923(12) 0.64922(8) 0.19120(9) 0.0165(3) Uani 1 1 d . . .
C(B2 C 0.05289(12) 0.58909(8) 0.16205(9) 0.0169(3) Uani 1 1 d . . .
C(B3 C 0.20471(12) 0.48617(8) -0.01203(9) 0.0173(3) Uani 1 1 d . . .
C(B4 C 0.26666(12) 0.50779(8) -0.04849(9) 0.0181(3) Uani 1 1 d . A .
C(B5 C 0.33211(12) 0.72492(8) -0.13181(9) 0.0191(3) Uani 1 1 d . . .
C(B6 C 0.28955(12) 0.78320(8) -0.13009(9) 0.0190(3) Uani 1 1 d . . .
C(B7 C 0.13433(12) 0.88372(8) 0.04048(9) 0.0176(3) Uani 1 1 d . . .
C(B8 C 0.12339(12) 0.86412(8) 0.10510(9) 0.0178(3) Uani 1 1 d . . .
C(M1 C 0.11717(12) 0.54013(8) 0.06672(9) 0.0165(3) Uani 1 1 d . . .
H(M1 H 0.0883 0.5002 0.0726 0.020 Uiso 1 1 calc R . .
C(M2 C 0.31821(12) 0.61813(8) -0.07533(9) 0.0182(3) Uani 1 1 d . . .
H(M2 H 0.3637 0.6000 -0.0969 0.022 Uiso 1 1 calc R . .
C(M3 C 0.19158(12) 0.82877(8) -0.05430(9) 0.0176(3) Uani 1 1 d . . .
H(M3 H 0.1796 0.8668 -0.0831 0.021 Uiso 1 1 calc R . .
C(M4 C 0.11749(12) 0.75504(8) 0.15884(9) 0.0169(3) Uani 1 1 d . . .
H(M4 H 0.1098 0.7738 0.2016 0.020 Uiso 1 1 calc R . .
C11 C 0.01622(13) 0.67248(8) 0.24828(10) 0.0207(3) Uani 1 1 d . . .
H11A H 0.0580 0.7082 0.2764 0.025 Uiso 1 1 calc R . .
H11B H 0.0183 0.6374 0.2833 0.025 Uiso 1 1 calc R . .
C12 C -0.09301(14) 0.69533(9) 0.21244(11) 0.0272(4) Uani 1 1 d . . .
H12A H -0.1192 0.7102 0.2508 0.041 Uiso 1 1 calc R . .
H12B H -0.1347 0.6598 0.1852 0.041 Uiso 1 1 calc R . .
H12C H -0.0950 0.7306 0.1783 0.041 Uiso 1 1 calc R . .
C21 C 0.00826(13) 0.53115(8) 0.18530(10) 0.0208(3) Uani 1 1 d . . .
H21A H -0.0094 0.4994 0.1448 0.025 Uiso 1 1 calc R . .
H21B H -0.0549 0.5436 0.1937 0.025 Uiso 1 1 calc R . .
C22 C 0.07943(15) 0.49989(10) 0.25544(11) 0.0309(4) Uani 1 1 d . . .
H22A H 0.0464 0.4624 0.2679 0.046 Uiso 1 1 calc R . .
H22B H 0.0959 0.5307 0.2962 0.046 Uiso 1 1 calc R . .
H22C H 0.1416 0.4865 0.2472 0.046 Uiso 1 1 calc R . .
C31 C 0.17625(13) 0.41811(8) -0.00418(10) 0.0200(3) Uani 1 1 d . . .
H31A H 0.1729 0.3940 -0.0492 0.024 Uiso 1 1 calc R . .
H31B H 0.1084 0.4170 0.0007 0.024 Uiso 1 1 calc R . .
C32 C 0.25193(14) 0.38593(9) 0.06292(12) 0.0314(4) Uani 1 1 d . . .
H32A H 0.2311 0.3416 0.0663 0.047 Uiso 1 1 calc R . .
H32B H 0.2543 0.4092 0.1077 0.047 Uiso 1 1 calc R . .
H32C H 0.3190 0.3863 0.0579 0.047 Uiso 1 1 calc R . .
C41 C 0.31447(14) 0.46945(9) -0.09446(11) 0.0254(4) Uani 1 1 d D . .
H41A H 0.3173 0.4961 -0.1362 0.031 Uiso 1 1 calc R A .
H41B H 0.2715 0.4318 -0.1152 0.031 Uiso 1 1 calc R . .
C42A C 0.4223(5) 0.4462(4) -0.0501(4) 0.0416(11) Uani 0.468(7) 1 d PD A -1
H42A H 0.4204 0.4208 -0.0077 0.062 Uiso 0.468(7) 1 calc PR A -1
H42B H 0.4666 0.4832 -0.0326 0.062 Uiso 0.468(7) 1 calc PR A -1
H42C H 0.4481 0.4197 -0.0818 0.062 Uiso 0.468(7) 1 calc PR A -1
C42B C 0.3902(5) 0.4195(3) -0.0588(4) 0.0416(11) Uani 0.532(7) 1 d PD A -2
H42D H 0.4463 0.4389 -0.0193 0.062 Uiso 0.532(7) 1 calc PR A -2
H42E H 0.4157 0.4003 -0.0955 0.062 Uiso 0.532(7) 1 calc PR A -2
H42F H 0.3586 0.3863 -0.0379 0.062 Uiso 0.532(7) 1 calc PR A -2
C51 C 0.40106(13) 0.70630(9) -0.17344(10) 0.0234(4) Uani 1 1 d . . .
H51A H 0.3904 0.7356 -0.2158 0.028 Uiso 1 1 calc R . .
H51B H 0.3847 0.6623 -0.1930 0.028 Uiso 1 1 calc R . .
C52 C 0.51128(14) 0.70919(10) -0.12368(12) 0.0304(4) Uani 1 1 d . . .
H52A H 0.5548 0.6969 -0.1520 0.046 Uiso 1 1 calc R . .
H52B H 0.5221 0.6796 -0.0822 0.046 Uiso 1 1 calc R . .
H52C H 0.5278 0.7529 -0.1049 0.046 Uiso 1 1 calc R . .
C61 C 0.30208(14) 0.84411(9) -0.16715(10) 0.0238(4) Uani 1 1 d . . .
H61A H 0.2391 0.8695 -0.1796 0.029 Uiso 1 1 calc R . .
H61B H 0.3140 0.8338 -0.2138 0.029 Uiso 1 1 calc R . .
C62 C 0.39023(15) 0.88417(10) -0.11799(12) 0.0339(5) Uani 1 1 d . . .
H62A H 0.3960 0.9236 -0.1439 0.051 Uiso 1 1 calc R . .
H62B H 0.4530 0.8595 -0.1065 0.051 Uiso 1 1 calc R . .
H62C H 0.3782 0.8950 -0.0721 0.051 Uiso 1 1 calc R . .
C71 C 0.12679(13) 0.95017(8) 0.00931(10) 0.0219(3) Uani 1 1 d . . .
H71A H 0.0823 0.9761 0.0286 0.026 Uiso 1 1 calc R . .
H71B H 0.0952 0.9480 -0.0450 0.026 Uiso 1 1 calc R . .
C72 C 0.22921(15) 0.98340(9) 0.02834(12) 0.0304(4) Uani 1 1 d . . .
H72A H 0.2198 1.0264 0.0068 0.046 Uiso 1 1 calc R . .
H72B H 0.2732 0.9585 0.0084 0.046 Uiso 1 1 calc R . .
H72C H 0.2603 0.9866 0.0821 0.046 Uiso 1 1 calc R . .
C81 C 0.09745(13) 0.90347(8) 0.16140(10) 0.0213(3) Uani 1 1 d . . .
H81A H 0.0411 0.8826 0.1726 0.026 Uiso 1 1 calc R . .
H81B H 0.0737 0.9461 0.1400 0.026 Uiso 1 1 calc R . .
C82 C 0.18549(14) 0.91245(9) 0.23308(10) 0.0277(4) Uani 1 1 d . . .
H82A H 0.1635 0.9383 0.2674 0.042 Uiso 1 1 calc R . .
H82B H 0.2409 0.9343 0.2228 0.042 Uiso 1 1 calc R . .
H82C H 0.2087 0.8705 0.2552 0.042 Uiso 1 1 calc R . .
N5 N 0.05708(10) 0.68180(6) -0.05791(7) 0.0153(3) Uani 1 1 d . . .
N6 N -0.09718(10) 0.69237(7) -0.13511(8) 0.0197(3) Uani 1 1 d . . .
H6 H -0.1613 0.7031 -0.1530 0.024 Uiso 1 1 calc R . .
C1 C -0.03458(12) 0.70479(8) -0.06631(9) 0.0170(3) Uani 1 1 d . . .
C2 C -0.04462(13) 0.66021(9) -0.17279(10) 0.0222(4) Uani 1 1 d . . .
H2 H -0.0699 0.6455 -0.2224 0.027 Uiso 1 1 calc R . .
C3 C 0.05042(13) 0.65379(8) -0.12501(9) 0.0199(3) Uani 1 1 d . . .
H3 H 0.1044 0.6333 -0.1356 0.024 Uiso 1 1 calc R . .
C4 C -0.06864(13) 0.73895(9) -0.01108(10) 0.0226(4) Uani 1 1 d . . .
H4A H -0.0586 0.7114 0.0320 0.034 Uiso 1 1 calc R . .
H4B H -0.1404 0.7496 -0.0331 0.034 Uiso 1 1 calc R . .
H4C H -0.0294 0.7784 0.0042 0.034 Uiso 1 1 calc R . .
N7 N 0.32478(10) 0.68407(6) 0.10501(7) 0.0149(3) Uani 1 1 d . . .
N8 N 0.47806(10) 0.70114(7) 0.18111(8) 0.0216(3) Uani 1 1 d . . .
H8 H 0.5366 0.7199 0.2029 0.026 Uiso 1 1 calc R . .
C5 C 0.40230(12) 0.72493(8) 0.12361(10) 0.0200(3) Uani 1 1 d . . .
C6 C 0.44935(13) 0.64297(9) 0.20027(10) 0.0218(3) Uani 1 1 d . . .
H6A H 0.4879 0.6156 0.2389 0.026 Uiso 1 1 calc R . .
C7 C 0.35491(12) 0.63258(8) 0.15306(9) 0.0191(3) Uani 1 1 d . . .
H7 H 0.3152 0.5957 0.1528 0.023 Uiso 1 1 calc R . .
C8 C 0.41173(15) 0.78673(10) 0.08925(13) 0.0398(5) Uani 1 1 d . . .
H8A H 0.4113 0.7793 0.0389 0.060 Uiso 1 1 calc R . .
H8B H 0.4752 0.8074 0.1182 0.060 Uiso 1 1 calc R . .
H8C H 0.3549 0.8145 0.0879 0.060 Uiso 1 1 calc R . .
C1S C 0.71239(15) 0.83252(11) 0.10105(11) 0.0362(5) Uani 1 1 d D . .
H1S H 0.7184 0.8229 0.1533 0.043 Uiso 1 1 calc R B .
Cl1A Cl 0.6316(8) 0.8944(7) 0.0699(6) 0.0476(10) Uani 0.26 1 d PD B -1
Cl2A Cl 0.8305(9) 0.8528(7) 0.0975(8) 0.0305(5) Uani 0.26 1 d PD B -1
Cl3A Cl 0.6665(8) 0.7665(5) 0.0476(5) 0.0439(7) Uani 0.26 1 d PD B -1
Cl1B Cl 0.6181(12) 0.8853(7) 0.0516(12) 0.0476(10) Uani 0.30 1 d PD B -2
Cl2B Cl 0.8256(7) 0.8636(4) 0.1098(6) 0.0305(5) Uani 0.30 1 d PD B -2
Cl3B Cl 0.6904(13) 0.7604(7) 0.0547(11) 0.0439(7) Uani 0.30 1 d PD B -2
Cl1C Cl 0.6206(7) 0.8940(5) 0.0564(6) 0.0476(10) Uani 0.44 1 d PD B -3
Cl2C Cl 0.8400(9) 0.8557(4) 0.1043(4) 0.0305(5) Uani 0.44 1 d PD B -3
Cl3C Cl 0.6822(6) 0.7546(7) 0.0568(8) 0.0439(7) Uani 0.44 1 d PD B -3
C2S C 0.55473(14) 0.93631(10) 0.25935(12) 0.0329(4) Uani 1 1 d D . .
H2S H 0.5732 0.8903 0.2705 0.040 Uiso 1 1 calc R C .
Cl4A Cl 0.6593(7) 0.9770(4) 0.2536(6) 0.0300(13) Uani 0.50 1 d PDU C -1
Cl5A Cl 0.4550(4) 0.9407(4) 0.1764(3) 0.0533(19) Uani 0.50 1 d PDU C -1
Cl6A Cl 0.5160(10) 0.9678(13) 0.3300(8) 0.0356(8) Uani 0.50 1 d PD C -1
Cl4B Cl 0.6524(16) 0.9728(11) 0.2422(13) 0.093(7) Uani 0.13 1 d PDU C -2
Cl5B Cl 0.4507(13) 0.9203(11) 0.1833(9) 0.088(8) Uani 0.13 1 d PDU C -2
Cl6B Cl 0.5274(13) 0.9625(11) 0.3352(10) 0.0356(8) Uani 0.13 1 d PD C -2
Cl4C Cl 0.6681(10) 0.9781(7) 0.2615(9) 0.037(2) Uani 0.37 1 d PDU C -3
Cl5C Cl 0.4606(7) 0.9527(5) 0.1704(5) 0.0562(19) Uani 0.37 1 d PDU C -3
Cl6C Cl 0.5104(15) 0.970(2) 0.3293(12) 0.0356(8) Uani 0.37 1 d PD C -3
C3S C 0.76249(13) 0.63625(9) 0.33664(10) 0.0240(4) Uani 1 1 d D . .
H3S H 0.7619 0.6780 0.3110 0.029 Uiso 1 1 calc R D .
Cl7A Cl 0.8866(9) 0.6163(10) 0.3942(9) 0.040(3) Uani 0.38 1 d PDU D -1
Cl8A Cl 0.7188(6) 0.5733(5) 0.2719(5) 0.0370(6) Uani 0.38 1 d PD D -1
Cl9A Cl 0.6819(7) 0.6393(5) 0.3907(5) 0.0269(6) Uani 0.38 1 d PD D -1
Cl7B Cl 0.8881(6) 0.6150(4) 0.3867(9) 0.0180(13) Uani 0.33 1 d PDU D -2
Cl8B Cl 0.7009(7) 0.5755(5) 0.2725(6) 0.0370(6) Uani 0.33 1 d PD D -2
Cl9B Cl 0.6932(9) 0.6511(9) 0.3965(7) 0.0269(6) Uani 0.33 1 d PD D -2
Cl7C Cl 0.8903(9) 0.6155(11) 0.3799(11) 0.044(4) Uani 0.29 1 d PDU D -3
Cl8C Cl 0.7053(8) 0.5857(4) 0.2632(5) 0.0370(6) Uani 0.29 1 d PD D -3
Cl9C Cl 0.6987(12) 0.6464(7) 0.3977(8) 0.0269(6) Uani 0.29 1 d PD D -3
Cl1 Cl 0.67819(3) 0.784923(19) 0.25949(2) 0.01934(9) Uani 1 1 d . . .

loop_
_atom_site_aniso_label
_atom_site_aniso_U_11
_atom_site_aniso_U_22
_atom_site_aniso_U_33
_atom_site_aniso_U_23
_atom_site_aniso_U_13
_atom_site_aniso_U_12
Fe1 0.01169(11) 0.01354(11) 0.01364(11) 0.00017(8) 0.00454(8) -0.00001(8)
N1 0.0131(6) 0.0156(7) 0.0146(6) -0.0006(5) 0.0045(5) 0.0000(5)
N2 0.0130(6) 0.0160(7) 0.0149(6) -0.0002(5) 0.0049(5) 0.0000(5)
N3 0.0139(6) 0.0174(7) 0.0162(7) 0.0003(5) 0.0059(5) 0.0002(5)
N4 0.0134(6) 0.0160(7) 0.0167(7) 0.0000(5) 0.0053(5) -0.0004(5)
C(A1 0.0136(7) 0.0179(8) 0.0147(7) 0.0007(6) 0.0048(6) 0.0010(6)
C(A2 0.0114(7) 0.0160(8) 0.0168(8) 0.0024(6) 0.0033(6) -0.0001(6)
C(A3 0.0147(7) 0.0157(8) 0.0148(7) -0.0008(6) 0.0018(6) -0.0002(6)
C(A4 0.0143(7) 0.0189(8) 0.0160(8) -0.0004(6) 0.0037(6) 0.0025(6)
C(A5 0.0131(7) 0.0213(8) 0.0154(8) -0.0004(6) 0.0056(6) -0.0009(6)
C(A6 0.0148(7) 0.0200(8) 0.0155(8) 0.0021(6) 0.0040(6) -0.0020(6)
C(A7 0.0133(7) 0.0157(8) 0.0176(8) 0.0008(6) 0.0025(6) 0.0000(6)
C(A8 0.0139(7) 0.0170(8) 0.0184(8) -0.0026(6) 0.0050(6) -0.0003(6)
C(B1 0.0145(7) 0.0189(8) 0.0160(8) 0.0018(6) 0.0049(6) 0.0002(6)
C(B2 0.0136(7) 0.0202(8) 0.0170(8) 0.0017(6) 0.0053(6) 0.0004(6)
C(B3 0.0153(7) 0.0178(8) 0.0172(8) -0.0011(6) 0.0032(6) 0.0011(6)
C(B4 0.0169(8) 0.0184(8) 0.0180(8) -0.0012(6) 0.0045(6) 0.0018(6)
C(B5 0.0160(7) 0.0260(9) 0.0158(8) 0.0000(7) 0.0059(6) -0.0025(6)
C(B6 0.0177(8) 0.0236(9) 0.0161(8) 0.0020(6) 0.0064(6) -0.0019(6)
C(B7 0.0142(7) 0.0162(8) 0.0205(8) 0.0000(6) 0.0036(6) 0.0006(6)
C(B8 0.0138(7) 0.0174(8) 0.0214(8) -0.0018(6) 0.0049(6) -0.0003(6)
C(M1 0.0148(7) 0.0150(8) 0.0186(8) 0.0007(6) 0.0042(6) -0.0020(6)
C(M2 0.0158(7) 0.0220(8) 0.0174(8) -0.0022(6) 0.0063(6) 0.0019(6)
C(M3 0.0163(7) 0.0167(8) 0.0184(8) 0.0034(6) 0.0042(6) 0.0004(6)
C(M4 0.0163(7) 0.0188(8) 0.0163(8) -0.0037(6) 0.0062(6) 0.0006(6)
C11 0.0248(8) 0.0208(9) 0.0198(8) -0.0006(7) 0.0119(7) -0.0012(7)
C12 0.0253(9) 0.0288(10) 0.0329(10) -0.0021(8) 0.0166(8) 0.0024(7)
C21 0.0208(8) 0.0197(8) 0.0250(9) 0.0001(7) 0.0120(7) -0.0036(6)
C22 0.0325(10) 0.0258(10) 0.0341(11) 0.0104(8) 0.0109(8) -0.0027(8)
C31 0.0202(8) 0.0157(8) 0.0234(9) -0.0029(7) 0.0064(7) -0.0007(6)
C32 0.0255(9) 0.0269(10) 0.0370(11) 0.0112(8) 0.0042(8) -0.0036(7)
C41 0.0325(10) 0.0189(9) 0.0307(10) -0.0028(7) 0.0183(8) 0.0022(7)
C42A 0.050(3) 0.037(3) 0.045(2) 0.003(3) 0.025(2) 0.021(2)
C42B 0.050(3) 0.037(3) 0.045(2) 0.003(3) 0.025(2) 0.021(2)
C51 0.0248(9) 0.0278(9) 0.0226(9) 0.0008(7) 0.0146(7) -0.0007(7)
C52 0.0230(9) 0.0356(11) 0.0381(11) -0.0036(9) 0.0175(8) -0.0012(8)
C61 0.0265(9) 0.0242(9) 0.0226(9) 0.0071(7) 0.0110(7) 0.0007(7)
C62 0.0322(10) 0.0274(10) 0.0400(12) 0.0076(9) 0.0094(9) -0.0070(8)
C71 0.0228(8) 0.0177(8) 0.0235(9) 0.0021(7) 0.0057(7) 0.0023(6)
C72 0.0326(10) 0.0206(9) 0.0380(11) 0.0020(8) 0.0121(9) -0.0057(8)
C81 0.0236(8) 0.0178(8) 0.0239(9) -0.0030(7) 0.0100(7) 0.0010(6)
C82 0.0284(9) 0.0289(10) 0.0255(10) -0.0072(8) 0.0086(8) -0.0028(7)
N5 0.0142(6) 0.0154(7) 0.0159(7) 0.0004(5) 0.0044(5) 0.0002(5)
N6 0.0141(6) 0.0222(7) 0.0200(7) -0.0001(6) 0.0021(5) 0.0012(5)
C1 0.0150(7) 0.0154(8) 0.0198(8) 0.0017(6) 0.0050(6) -0.0005(6)
C2 0.0219(8) 0.0245(9) 0.0175(8) -0.0035(7) 0.0032(7) 0.0009(7)
C3 0.0197(8) 0.0217(9) 0.0186(8) -0.0013(7) 0.0066(7) 0.0021(6)
C4 0.0157(8) 0.0269(9) 0.0245(9) -0.0028(7) 0.0057(7) 0.0024(6)
N7 0.0131(6) 0.0159(7) 0.0156(7) 0.0000(5) 0.0048(5) 0.0000(5)
N8 0.0145(7) 0.0251(8) 0.0221(8) -0.0018(6) 0.0020(6) -0.0030(5)
C5 0.0160(8) 0.0215(8) 0.0208(8) -0.0016(7) 0.0041(6) -0.0021(6)
C6 0.0198(8) 0.0240(9) 0.0196(8) 0.0023(7) 0.0041(7) 0.0030(6)
C7 0.0189(8) 0.0189(8) 0.0191(8) 0.0032(6) 0.0059(7) 0.0004(6)
C8 0.0256(10) 0.0335(11) 0.0468(13) 0.0134(10) -0.0058(9) -0.0118(8)
C1S 0.0337(11) 0.0514(13) 0.0228(10) 0.0024(9) 0.0087(8) -0.0135(9)
Cl1A 0.0338(11) 0.0714(17) 0.040(2) 0.009(2) 0.0162(12) 0.0054(13)
Cl2A 0.0220(17) 0.0384(12) 0.0283(15) 0.0017(11) 0.0048(8) -0.0051(8)
Cl3A 0.042(2) 0.048(2) 0.0344(11) -0.0016(15) 0.0037(10) -0.0207(9)
Cl1B 0.0338(11) 0.0714(17) 0.040(2) 0.009(2) 0.0162(12) 0.0054(13)
Cl2B 0.0220(17) 0.0384(12) 0.0283(15) 0.0017(11) 0.0048(8) -0.0051(8)
Cl3B 0.042(2) 0.048(2) 0.0344(11) -0.0016(15) 0.0037(10) -0.0207(9)
Cl1C 0.0338(11) 0.0714(17) 0.040(2) 0.009(2) 0.0162(12) 0.0054(13)
Cl2C 0.0220(17) 0.0384(12) 0.0283(15) 0.0017(11) 0.0048(8) -0.0051(8)
Cl3C 0.042(2) 0.048(2) 0.0344(11) -0.0016(15) 0.0037(10) -0.0207(9)
C2S 0.0274(10) 0.0294(10) 0.0417(12) -0.0030(9) 0.0112(9) 0.0033(8)
Cl4A 0.037(3) 0.029(2) 0.0285(17) 0.0096(16) 0.0167(17) -0.0018(17)
Cl5A 0.0297(16) 0.079(5) 0.040(2) -0.029(3) -0.0028(14) 0.018(2)
Cl6A 0.0338(16) 0.0329(19) 0.0458(6) 0.0083(9) 0.0210(10) 0.0114(16)
Cl4B 0.101(10) 0.095(10) 0.094(14) 0.004(8) 0.047(9) -0.018(7)
Cl5B 0.064(6) 0.127(19) 0.063(6) 0.020(7) 0.009(5) 0.010(6)
Cl6B 0.0338(16) 0.0329(19) 0.0458(6) 0.0083(9) 0.0210(10) 0.0114(16)
Cl4C 0.030(2) 0.041(3) 0.044(4) -0.007(2) 0.017(2) -0.0095(16)
Cl5C 0.045(2) 0.051(2) 0.058(3) -0.0015(13) -0.0011(16) 0.0051(12)
Cl6C 0.0338(16) 0.0329(19) 0.0458(6) 0.0083(9) 0.0210(10) 0.0114(16)
C3S 0.0262(9) 0.0236(9) 0.0227(9) 0.0016(7) 0.0092(7) 0.0035(7)
Cl7A 0.027(3) 0.049(4) 0.044(6) 0.007(3) 0.012(2) 0.0034(18)
Cl8A 0.0378(15) 0.0363(14) 0.0315(9) -0.0127(8) 0.0044(13) 0.0097(15)
Cl9A 0.0272(17) 0.028(2) 0.0286(10) -0.0020(9) 0.0138(11) 0.0038(10)
Cl7B 0.014(3) 0.025(2) 0.014(2) 0.0018(18) 0.0030(18) 0.0063(19)
Cl8B 0.0378(15) 0.0363(14) 0.0315(9) -0.0127(8) 0.0044(13) 0.0097(15)
Cl9B 0.0272(17) 0.028(2) 0.0286(10) -0.0020(9) 0.0138(11) 0.0038(10)
Cl7C 0.030(3) 0.064(5) 0.045(6) 0.015(3) 0.020(3) 0.008(2)
Cl8C 0.0378(15) 0.0363(14) 0.0315(9) -0.0127(8) 0.0044(13) 0.0097(15)
Cl9C 0.0272(17) 0.028(2) 0.0286(10) -0.0020(9) 0.0138(11) 0.0038(10)
Cl1 0.01500(18) 0.0226(2) 0.0190(2) 0.00036(15) 0.00375(15) -0.00190(14)

loop_
_atom_type_symbol
_atom_type_description
_atom_type_scat_dispersion_real
_atom_type_scat_dispersion_imag
_atom_type_scat_source
C C .0033 .0016 'International Tables Vol C Tables 4.2.6.8 and 6.1.1.4'
H H .0000 .0000 'International Tables Vol C Tables 4.2.6.8 and 6.1.1.4'
N N .0061 .0033 'International Tables Vol C Tables 4.2.6.8 and 6.1.1.4'
Cl Cl .1484 .1585 'International Tables Vol C Tables 4.2.6.8 and 6.1.1.4'
Fe Fe .3463 .8444 'International Tables Vol C Tables 4.2.6.8 and 6.1.1.4'

loop_
_geom_angle_atom_site_label_1
_geom_angle_atom_site_label_2
_geom_angle_atom_site_label_3
_geom_angle
N3 Fe1 N4 89.84(6)
N3 Fe1 N1 178.90(6)
N4 Fe1 N1 89.71(6)
N3 Fe1 N2 90.28(6)
N4 Fe1 N2 179.62(6)
N1 Fe1 N2 90.17(6)
N3 Fe1 N7 91.87(6)
N4 Fe1 N7 92.26(5)
N1 Fe1 N7 89.15(6)
N2 Fe1 N7 88.10(5)
N3 Fe1 N5 86.50(6)
N4 Fe1 N5 91.68(5)
N1 Fe1 N5 92.51(6)
N2 Fe1 N5 87.97(5)
N7 Fe1 N5 175.73(6)
C(A2 N1 C(A1 105.81(13)
C(A2 N1 Fe1 127.08(11)
C(A1 N1 Fe1 127.10(11)
C(A3 N2 C(A4 105.98(13)
C(A3 N2 Fe1 127.03(11)
C(A4 N2 Fe1 126.94(11)
C(A6 N3 C(A5 105.97(13)
C(A6 N3 Fe1 126.79(11)
C(A5 N3 Fe1 127.19(11)
C(A7 N4 C(A8 106.03(13)
C(A7 N4 Fe1 126.49(11)
C(A8 N4 Fe1 127.42(11)
N1 C(A1 C(M4 124.53(15)
N1 C(A1 C(B1 110.50(14)
C(M4 C(A1 C(B1 124.70(15)
N1 C(A2 C(M1 124.32(14)
N1 C(A2 C(B2 110.27(14)
C(M1 C(A2 C(B2 125.29(15)
N2 C(A3 C(M1 124.32(15)
N2 C(A3 C(B3 110.52(14)
C(M1 C(A3 C(B3 125.08(15)
N2 C(A4 C(M2 124.28(15)
N2 C(A4 C(B4 110.09(14)
C(M2 C(A4 C(B4 125.27(15)
N3 C(A5 C(M2 124.28(15)
N3 C(A5 C(B5 109.93(14)
C(M2 C(A5 C(B5 125.32(15)
N3 C(A6 C(M3 124.64(15)
N3 C(A6 C(B6 110.60(14)
C(M3 C(A6 C(B6 124.54(15)
N4 C(A7 C(M3 124.58(15)
N4 C(A7 C(B7 110.42(14)
C(M3 C(A7 C(B7 124.72(15)
N4 C(A8 C(M4 124.10(15)
N4 C(A8 C(B8 110.21(14)
C(M4 C(A8 C(B8 124.93(15)
C(B2 C(B1 C(A1 106.77(14)
C(B2 C(B1 C11 127.67(15)
C(A1 C(B1 C11 125.24(15)
C(B1 C(B2 C(A2 106.59(14)
C(B1 C(B2 C21 126.54(15)
C(A2 C(B2 C21 126.87(15)
C(B4 C(B3 C(A3 106.63(14)
C(B4 C(B3 C31 127.13(15)
C(A3 C(B3 C31 126.20(15)
C(B3 C(B4 C(A4 106.74(14)
C(B3 C(B4 C41 127.81(15)
C(A4 C(B4 C41 125.27(15)
C(B6 C(B5 C(A5 106.99(14)
C(B6 C(B5 C51 127.76(16)
C(A5 C(B5 C51 125.15(16)
C(B5 C(B6 C(A6 106.45(14)
C(B5 C(B6 C61 128.65(15)
C(A6 C(B6 C61 124.50(15)
C(B8 C(B7 C(A7 106.83(14)
C(B8 C(B7 C71 128.77(15)
C(A7 C(B7 C71 124.30(15)
C(B7 C(B8 C(A8 106.43(14)
C(B7 C(B8 C81 128.53(15)
C(A8 C(B8 C81 125.02(15)
C(A2 C(M1 C(A3 125.10(15)
C(A2 C(M1 H(M1 117.4
C(A3 C(M1 H(M1 117.4
C(A5 C(M2 C(A4 125.08(15)
C(A5 C(M2 H(M2 117.5
C(A4 C(M2 H(M2 117.5
C(A7 C(M3 C(A6 124.39(15)
C(A7 C(M3 H(M3 117.8
C(A6 C(M3 H(M3 117.8
C(A8 C(M4 C(A1 124.67(15)
C(A8 C(M4 H(M4 117.7
C(A1 C(M4 H(M4 117.7
C(B1 C11 C12 111.16(15)
C(B1 C11 H11A 109.4
C12 C11 H11A 109.4
C(B1 C11 H11B 109.4
C12 C11 H11B 109.4
H11A C11 H11B 108.0
C11 C12 H12A 109.5
C11 C12 H12B 109.5
H12A C12 H12B 109.5
C11 C12 H12C 109.5
H12A C12 H12C 109.5
H12B C12 H12C 109.5
C(B2 C21 C22 113.10(14)
C(B2 C21 H21A 109.0
C22 C21 H21A 109.0
C(B2 C21 H21B 109.0
C22 C21 H21B 109.0
H21A C21 H21B 107.8
C21 C22 H22A 109.5
C21 C22 H22B 109.5
H22A C22 H22B 109.5
C21 C22 H22C 109.5
H22A C22 H22C 109.5
H22B C22 H22C 109.5
C(B3 C31 C32 111.68(14)
C(B3 C31 H31A 109.3
C32 C31 H31A 109.3
C(B3 C31 H31B 109.3
C32 C31 H31B 109.3
H31A C31 H31B 107.9
C31 C32 H32A 109.5
C31 C32 H32B 109.5
H32A C32 H32B 109.5
C31 C32 H32C 109.5
H32A C32 H32C 109.5
H32B C32 H32C 109.5
C42B C41 C(B4 119.6(3)
C(B4 C41 C42A 113.0(3)
C42B C41 H41A 123.6
C(B4 C41 H41A 109.0
C42A C41 H41A 109.0
C42B C41 H41B 82.8
C(B4 C41 H41B 109.0
C42A C41 H41B 109.0
H41A C41 H41B 107.8
C41 C42A H42A 109.5
C41 C42A H42B 109.5
C41 C42A H42C 109.5
C41 C42B H42D 109.5
C41 C42B H42E 109.5
H42D C42B H42E 109.5
C41 C42B H42F 109.5
H42D C42B H42F 109.5
H42E C42B H42F 109.5
C(B5 C51 C52 110.94(15)
C(B5 C51 H51A 109.5
C52 C51 H51A 109.5
C(B5 C51 H51B 109.5
C52 C51 H51B 109.5
H51A C51 H51B 108.0
C51 C52 H52A 109.5
C51 C52 H52B 109.5
H52A C52 H52B 109.5
C51 C52 H52C 109.5
H52A C52 H52C 109.5
H52B C52 H52C 109.5
C(B6 C61 C62 111.76(15)
C(B6 C61 H61A 109.3
C62 C61 H61A 109.3
C(B6 C61 H61B 109.3
C62 C61 H61B 109.3
H61A C61 H61B 107.9
C61 C62 H62A 109.5
C61 C62 H62B 109.5
H62A C62 H62B 109.5
C61 C62 H62C 109.5
H62A C62 H62C 109.5
H62B C62 H62C 109.5
C(B7 C71 C72 112.95(15)
C(B7 C71 H71A 109.0
C72 C71 H71A 109.0
C(B7 C71 H71B 109.0
C72 C71 H71B 109.0
H71A C71 H71B 107.8
C71 C72 H72A 109.5
C71 C72 H72B 109.5
H72A C72 H72B 109.5
C71 C72 H72C 109.5
H72A C72 H72C 109.5
H72B C72 H72C 109.5
C(B8 C81 C82 113.60(14)
C(B8 C81 H81A 108.8
C82 C81 H81A 108.8
C(B8 C81 H81B 108.8
C82 C81 H81B 108.8
H81A C81 H81B 107.7
C81 C82 H82A 109.5
C81 C82 H82B 109.5
H82A C82 H82B 109.5
C81 C82 H82C 109.5
H82A C82 H82C 109.5
H82B C82 H82C 109.5
C1 N5 C3 106.17(14)
C1 N5 Fe1 132.85(11)
C3 N5 Fe1 120.88(11)
C1 N6 C2 108.89(14)
C1 N6 H6 125.6
C2 N6 H6 125.6
N5 C1 N6 109.60(15)
N5 C1 C4 128.10(15)
N6 C1 C4 122.29(14)
C3 C2 N6 105.94(15)
C3 C2 H2 127.0
N6 C2 H2 127.0
C2 C3 N5 109.40(15)
C2 C3 H3 125.3
N5 C3 H3 125.3
C1 C4 H4A 109.5
C1 C4 H4B 109.5
H4A C4 H4B 109.5
C1 C4 H4C 109.5
H4A C4 H4C 109.5
H4B C4 H4C 109.5
C5 N7 C7 106.13(14)
C5 N7 Fe1 132.54(11)
C7 N7 Fe1 121.31(11)
C5 N8 C6 108.97(14)
C5 N8 H8 125.5
C6 N8 H8 125.5
N7 C5 N8 109.49(15)
N7 C5 C8 128.83(16)
N8 C5 C8 121.67(15)
C7 C6 N8 105.89(15)
C7 C6 H6A 127.1
N8 C6 H6A 127.1
C6 C7 N7 109.52(15)
C6 C7 H7 125.2
N7 C7 H7 125.2
C5 C8 H8A 109.5
C5 C8 H8B 109.5
H8A C8 H8B 109.5
C5 C8 H8C 109.5
H8A C8 H8C 109.5
H8B C8 H8C 109.5
Cl2B C1S Cl1A 104.0(6)
Cl2B C1S Cl3A 121.8(6)
Cl1A C1S Cl3A 109.2(5)
Cl2B C1S Cl3B 112.9(5)
Cl1A C1S Cl3B 120.1(9)
Cl1A C1S Cl2A 109.7(6)
Cl3A C1S Cl2A 110.2(6)
Cl3B C1S Cl2A 101.6(8)
Cl2B C1S Cl1B 109.4(6)
Cl3A C1S Cl1B 96.7(6)
Cl3B C1S Cl1B 107.4(7)
Cl2A C1S Cl1B 112.7(8)
Cl2B C1S Cl1C 105.9(5)
Cl3A C1S Cl1C 102.7(3)
Cl3B C1S Cl1C 113.4(8)
Cl2A C1S Cl1C 110.2(6)
Cl2B C1S Cl3C 117.3(4)
Cl1A C1S Cl3C 119.6(5)
Cl2A C1S Cl3C 106.0(6)
Cl1B C1S Cl3C 107.2(9)
Cl1C C1S Cl3C 113.1(4)
Cl1A C1S Cl2C 110.0(6)
Cl3A C1S Cl2C 113.5(5)
Cl3B C1S Cl2C 104.5(5)
Cl1B C1S Cl2C 114.0(7)
Cl1C C1S Cl2C 111.1(4)
Cl3C C1S Cl2C 108.8(4)
Cl2B C1S H1S 102.8
Cl1A C1S H1S 109.2
Cl3A C1S H1S 109.2
Cl3B C1S H1S 106.5
Cl2A C1S H1S 109.2
Cl1B C1S H1S 117.9
Cl1C C1S H1S 115.1
Cl3C C1S H1S 102.6
Cl2C C1S H1S 105.5
Cl4B C2S Cl5B 115.8(8)
Cl4B C2S Cl6B 116.7(8)
Cl5B C2S Cl6B 114.5(7)
Cl5B C2S Cl4A 122.6(8)
Cl6B C2S Cl4A 109.6(8)
Cl4B C2S Cl5A 104.7(9)
Cl6B C2S Cl5A 114.9(6)
Cl4A C2S Cl5A 110.8(5)
Cl4B C2S Cl6A 117.7(9)
Cl5B C2S Cl6A 109.6(7)
Cl4A C2S Cl6A 110.9(6)
Cl5A C2S Cl6A 109.1(5)
Cl4B C2S Cl6C 118.5(14)
Cl5B C2S Cl6C 107.5(10)
Cl4A C2S Cl6C 111.8(12)
Cl5A C2S Cl6C 106.9(8)
Cl5B C2S Cl4C 127.3(9)
Cl6B C2S Cl4C 106.0(10)
Cl5A C2S Cl4C 115.4(6)
Cl6A C2S Cl4C 107.7(10)
Cl6C C2S Cl4C 108.7(8)
Cl4B C2S Cl5C 96.5(10)
Cl6B C2S Cl5C 116.2(7)
Cl4A C2S Cl5C 102.3(5)
Cl6A C2S Cl5C 110.1(7)
Cl6C C2S Cl5C 107.8(9)
Cl4C C2S Cl5C 106.8(6)
Cl4B C2S H2S 107.7
Cl5B C2S H2S 94.7
Cl6B C2S H2S 103.9
Cl4A C2S H2S 108.7
Cl5A C2S H2S 108.7
Cl6A C2S H2S 108.7
Cl6C C2S H2S 110.0
Cl4C C2S H2S 107.2
Cl5C C2S H2S 116.1
Cl9C C3S Cl8C 115.4(6)
Cl9C C3S Cl7B 108.5(9)
Cl8C C3S Cl7B 113.5(5)
Cl9C C3S Cl7C 113.1(7)
Cl8C C3S Cl7C 110.9(6)
Cl8C C3S Cl9B 115.6(6)
Cl7B C3S Cl9B 111.1(6)
Cl7C C3S Cl9B 115.6(9)
Cl9C C3S Cl8A 115.8(6)
Cl7B C3S Cl8A 104.2(5)
Cl7C C3S Cl8A 102.0(8)
Cl9B C3S Cl8A 116.8(6)
Cl9C C3S Cl7A 103.5(9)
Cl8C C3S Cl7A 117.2(7)
Cl9B C3S Cl7A 106.0(7)
Cl8A C3S Cl7A 107.5(6)
Cl9C C3S Cl8B 108.6(7)
Cl7B C3S Cl8B 111.4(4)
Cl7C C3S Cl8B 109.5(7)
Cl9B C3S Cl8B 109.3(6)
Cl7A C3S Cl8B 114.4(7)
Cl8C C3S Cl9A 106.6(4)
Cl7B C3S Cl9A 114.1(7)
Cl7C C3S Cl9A 118.8(9)
Cl8A C3S Cl9A 107.4(4)
Cl7A C3S Cl9A 109.3(6)
Cl8B C3S Cl9A 100.0(5)
Cl9C C3S H3S 108.1
Cl8C C3S H3S 101.8
Cl7B C3S H3S 109.2
Cl7C C3S H3S 106.6
Cl9B C3S H3S 104.7
Cl8A C3S H3S 110.9
Cl7A C3S H3S 110.9
Cl8B C3S H3S 111.0
Cl9A C3S H3S 110.9

loop_
_geom_bond_atom_site_label_1
_geom_bond_atom_site_label_2
_geom_bond_distance
Fe1 N3 1.9666(14)
Fe1 N4 1.9734(14)
Fe1 N1 1.9749(14)
Fe1 N2 1.9765(14)
Fe1 N7 1.9984(15)
Fe1 N5 2.0123(15)
N1 C(A2 1.377(2)
N1 C(A1 1.377(2)
N2 C(A3 1.374(2)
N2 C(A4 1.379(2)
N3 C(A6 1.372(2)
N3 C(A5 1.379(2)
N4 C(A7 1.373(2)
N4 C(A8 1.378(2)
C(A1 C(M4 1.387(2)
C(A1 C(B1 1.444(2)
C(A2 C(M1 1.386(2)
C(A2 C(B2 1.450(2)
C(A3 C(M1 1.392(2)
C(A3 C(B3 1.446(2)
C(A4 C(M2 1.388(2)
C(A4 C(B4 1.450(2)
C(A5 C(M2 1.382(2)
C(A5 C(B5 1.452(2)
C(A6 C(M3 1.382(2)
C(A6 C(B6 1.450(2)
C(A7 C(M3 1.382(2)
C(A7 C(B7 1.447(2)
C(A8 C(M4 1.383(2)
C(A8 C(B8 1.452(2)
C(B1 C(B2 1.366(2)
C(B1 C11 1.502(2)
C(B2 C21 1.499(2)
C(B3 C(B4 1.366(2)
C(B3 C31 1.498(2)
C(B4 C41 1.509(2)
C(B5 C(B6 1.362(2)
C(B5 C51 1.502(2)
C(B6 C61 1.497(2)
C(B7 C(B8 1.366(2)
C(B7 C71 1.501(2)
C(B8 C81 1.499(2)
C(M1 H(M1 0.9500
C(M2 H(M2 0.9500
C(M3 H(M3 0.9500
C(M4 H(M4 0.9500
C11 C12 1.533(3)
C11 H11A 0.9900
C11 H11B 0.9900
C12 H12A 0.9800
C12 H12B 0.9800
C12 H12C 0.9800
C21 C22 1.530(3)
C21 H21A 0.9900
C21 H21B 0.9900
C22 H22A 0.9800
C22 H22B 0.9800
C22 H22C 0.9800
C31 C32 1.526(3)
C31 H31A 0.9900
C31 H31B 0.9900
C32 H32A 0.9800
C32 H32B 0.9800
C32 H32C 0.9800
C41 C42B 1.484(6)
C41 C42A 1.547(7)
C41 H41A 0.9900
C41 H41B 0.9900
C42A H42A 0.9800
C42A H42B 0.9800
C42A H42C 0.9800
C42B H42D 0.9800
C42B H42E 0.9800
C42B H42F 0.9800
C51 C52 1.525(3)
C51 H51A 0.9900
C51 H51B 0.9900
C52 H52A 0.9800
C52 H52B 0.9800
C52 H52C 0.9800
C61 C62 1.531(3)
C61 H61A 0.9900
C61 H61B 0.9900
C62 H62A 0.9800
C62 H62B 0.9800
C62 H62C 0.9800
C71 C72 1.529(3)
C71 H71A 0.9900
C71 H71B 0.9900
C72 H72A 0.9800
C72 H72B 0.9800
C72 H72C 0.9800
C81 C82 1.524(3)
C81 H81A 0.9900
C81 H81B 0.9900
C82 H82A 0.9800
C82 H82B 0.9800
C82 H82C 0.9800
N5 C1 1.334(2)
N5 C3 1.392(2)
N6 C1 1.346(2)
N6 C2 1.373(2)
N6 H6 0.8800
C1 C4 1.487(2)
C2 C3 1.350(2)
C2 H2 0.9500
C3 H3 0.9500
C4 H4A 0.9800
C4 H4B 0.9800
C4 H4C 0.9800
N7 C5 1.335(2)
N7 C7 1.388(2)
N8 C5 1.346(2)
N8 C6 1.369(2)
N8 H8 0.8800
C5 C8 1.476(3)
C6 C7 1.351(2)
C6 H6A 0.9500
C7 H7 0.9500
C8 H8A 0.9800
C8 H8B 0.9800
C8 H8C 0.9800
C1S Cl2B 1.675(10)
C1S Cl1A 1.692(12)
C1S Cl3A 1.711(11)
C1S Cl3B 1.723(14)
C1S Cl2A 1.738(13)
C1S Cl1B 1.740(14)
C1S Cl1C 1.818(11)
C1S Cl3C 1.818(11)
C1S Cl2C 1.840(11)
C1S H1S 1.0000
C2S Cl4B 1.697(17)
C2S Cl5B 1.718(16)
C2S Cl6B 1.720(18)
C2S Cl4A 1.735(7)
C2S Cl5A 1.737(6)
C2S Cl6A 1.755(10)
C2S Cl6C 1.804(16)
C2S Cl4C 1.806(12)
C2S Cl5C 1.810(10)
C2S H2S 1.0000
C3S Cl9C 1.715(13)
C3S Cl8C 1.730(10)
C3S Cl7B 1.760(7)
C3S Cl7C 1.762(13)
C3S Cl9B 1.768(11)
C3S Cl8A 1.773(9)
C3S Cl7A 1.774(12)
C3S Cl8B 1.778(10)
C3S Cl9A 1.780(10)
C3S H3S 1.0000
